data_7107705
loop_
_publ_author_name
'Shu-Wen Duan'
'Yang Li'
'Yi-Yin Liu'
'You-Quan Zou'
'De-Qing Shi'
'Wen-Jing Xiao'

_publ_section_title
;
 An organocatalytic Michael-aldol cascade: formal [3+2] annulation to
 construct enantioenriched spirocyclic oxindole derivatives
;
_journal_name_full Chem.Commun.
_journal_page_first 5160
_journal_paper_doi 10.1039/c2cc30931a
_journal_volume 48
_journal_year 2012
_chemical_absolute_configuration unk
_chemical_formula_sum 'C15 H17 N O4 S'
_chemical_formula_weight 307.35
_chemical_name_systematic
;
?
;
_space_group_IT_number 19
_symmetry_cell_setting orthorhombic
_symmetry_space_group_name_Hall 'P 2ac 2ab'
_symmetry_space_group_name_H-M 'P 21 21 21'
_atom_sites_solution_hydrogens geom
_atom_sites_solution_primary direct
_atom_sites_solution_secondary difmap
_audit_creation_method SHELXL-97
_cell_angle_alpha 90.00
_cell_angle_beta 90.00
_cell_angle_gamma 90.00
_cell_formula_units_Z 4
_cell_length_a 9.6237(6)
_cell_length_b 11.9478(7)
_cell_length_c 12.4395(8)
_cell_measurement_reflns_used 9417
_cell_measurement_temperature 296(2)
_cell_measurement_theta_max 32.09
_cell_measurement_theta_min 2.68
_cell_volume 1430.32(15)
_computing_cell_refinement 'Bruker SAINT'
_computing_data_collection 'Bruker APEX2'
_computing_data_reduction 'Bruker SAINT'
_computing_molecular_graphics 'Bruker SHELXTL'
_computing_publication_material 'Bruker SHELXTL'
_computing_structure_refinement 'SHELXL-97 (Sheldrick, 2008)'
_computing_structure_solution 'SHELXS-97 (Sheldrick, 2008)'
_diffrn_ambient_temperature 296(2)
_diffrn_measured_fraction_theta_full 0.998
_diffrn_measured_fraction_theta_max 0.998
_diffrn_measurement_device_type 'Bruker APEX-II CCD'
_diffrn_measurement_method '\f and \w scans'
_diffrn_radiation_monochromator graphite
_diffrn_radiation_source 'fine-focus sealed tube'
_diffrn_radiation_type MoK\a
_diffrn_radiation_wavelength 0.71073
_diffrn_reflns_av_R_equivalents 0.0546
_diffrn_reflns_av_sigmaI/netI 0.0384
_diffrn_reflns_limit_h_max 13
_diffrn_reflns_limit_h_min -13
_diffrn_reflns_limit_k_max 16
_diffrn_reflns_limit_k_min -16
_diffrn_reflns_limit_l_max 14
_diffrn_reflns_limit_l_min -17
_diffrn_reflns_number 13344
_diffrn_reflns_theta_full 29.99
_diffrn_reflns_theta_max 29.99
_diffrn_reflns_theta_min 2.36
_exptl_absorpt_coefficient_mu 0.242
_exptl_absorpt_correction_T_max 0.9762
_exptl_absorpt_correction_T_min 0.9646
_exptl_absorpt_correction_type none
_exptl_crystal_density_diffrn 1.427
_exptl_crystal_density_method 'not measured'
_exptl_crystal_description block
_exptl_crystal_F_000 648
_exptl_crystal_size_max 0.15
_exptl_crystal_size_mid 0.12
_exptl_crystal_size_min 0.10
_refine_diff_density_max 0.270
_refine_diff_density_min -0.235
_refine_diff_density_rms 0.052
_refine_ls_abs_structure_details 'Flack H D (1983), Acta Cryst. A39, 876-881'
_refine_ls_abs_structure_Flack -0.06(4)
_refine_ls_extinction_method none
_refine_ls_goodness_of_fit_ref 1.035
_refine_ls_hydrogen_treatment constr
_refine_ls_matrix_type full
_refine_ls_number_parameters 193
_refine_ls_number_reflns 4167
_refine_ls_number_restraints 0
_refine_ls_restrained_S_all 1.035
_refine_ls_R_factor_all 0.0297
_refine_ls_R_factor_gt 0.0265
_refine_ls_shift/su_max 0.002
_refine_ls_shift/su_mean 0.000
_refine_ls_structure_factor_coef Fsqd
_refine_ls_weighting_details 'calc w=1/[\s^2^(Fo^2^)+(0.0428P)^2^+0.0187P] where P=(Fo^2^+2Fc^2^)/3'
_refine_ls_weighting_scheme calc
_refine_ls_wR_factor_gt 0.0637
_refine_ls_wR_factor_ref 0.0646
_reflns_number_gt 3976
_reflns_number_total 4167
_reflns_threshold_expression >2sigma(I)
_cod_data_source_file c2cc30931a.txt
_cod_data_source_block mo_111111a_0m
_cod_depositor_comments
;
The following automatic conversions were performed:

'_chemical_absolute_configuration' value ' unk ' changed to 'unk'
according to the built-in table from CIF Core dictionary named
'cif_core.dic' version 2.4.1 from 2010-06-29.

Automatic conversion script
Id: cif_fix_values 1715 2011-07-08 13:25:40Z adriana 

2018-03-15
Z value and formula fixed to values more according to usual
chemical conventions.                 miguel
;
_cod_original_formula_sum 'C30 H34 N2 O8 S2'
_cod_original_formula_weight 614.71
_cod_original_formula_units_Z 2
_cod_original_sg_symbol_H-M P2(1)2(1)2(1)
_cod_database_code 7107705

loop_
_symmetry_equiv_pos_as_xyz
'x, y, z'
'x+1/2, -y+1/2, -z'
'-x, y+1/2, -z+1/2'
'-x+1/2, -y, z+1/2'

loop_
_atom_site_label
_atom_site_type_symbol
_atom_site_fract_x
_atom_site_fract_y
_atom_site_fract_z
_atom_site_U_iso_or_equiv
_atom_site_adp_type
_atom_site_occupancy
_atom_site_symmetry_multiplicity
_atom_site_calc_flag
_atom_site_refinement_flags
C1 C 0.59164(10) 0.56275(8) 0.38003(8) 0.01435(17) Uani 1 1 d .
C2 C 0.54448(9) 0.51157(8) 0.28570(8) 0.01301(17) Uani 1 1 d .
C3 C 0.63143(10) 0.43817(9) 0.23235(9) 0.01743(19) Uani 1 1 d .
H3 H 0.6025 0.4035 0.1693 0.021 Uiso 1 1 calc R
C4 C 0.76399(11) 0.41669(9) 0.27457(9) 0.0215(2) Uani 1 1 d .
H4 H 0.8232 0.3676 0.2390 0.026 Uiso 1 1 calc R
C5 C 0.80779(10) 0.46776(10) 0.36866(9) 0.0224(2) Uani 1 1 d .
H5 H 0.8958 0.4520 0.3957 0.027 Uiso 1 1 calc R
C6 C 0.72185(10) 0.54244(9) 0.42345(9) 0.0199(2) Uani 1 1 d .
H6 H 0.7507 0.5772 0.4865 0.024 Uiso 1 1 calc R
C7 C 0.37314(9) 0.63318(8) 0.35812(8) 0.01294(17) Uani 1 1 d .
C8 C 0.39547(9) 0.54817(8) 0.26723(8) 0.01170(16) Uani 1 1 d .
C9 C 0.50137(12) 0.69766(10) 0.51984(8) 0.0211(2) Uani 1 1 d .
H9A H 0.4237 0.7475 0.5268 0.032 Uiso 1 1 calc R
H9B H 0.5860 0.7402 0.5184 0.032 Uiso 1 1 calc R
H9C H 0.5031 0.6472 0.5798 0.032 Uiso 1 1 calc R
C10 C 0.29235(9) 0.44823(8) 0.28081(8) 0.01329(18) Uani 1 1 d .
H10 H 0.3156 0.4037 0.3445 0.016 Uiso 1 1 calc R
C11 C 0.30648(11) 0.37882(8) 0.17896(8) 0.01643(18) Uani 1 1 d .
H11A H 0.2246 0.3328 0.1685 0.020 Uiso 1 1 calc R
H11B H 0.3871 0.3303 0.1835 0.020 Uiso 1 1 calc R
C12 C 0.35481(9) 0.59706(8) 0.15765(7) 0.01298(17) Uani 1 1 d .
H12 H 0.2656 0.6355 0.1666 0.016 Uiso 1 1 calc R
C13 C 0.45577(10) 0.68012(8) 0.11026(8) 0.01370(17) Uani 1 1 d .
C14 C 0.49736(11) 0.79619(9) -0.04086(8) 0.01878(19) Uani 1 1 d .
H14A H 0.5940 0.7736 -0.0459 0.023 Uiso 1 1 calc R
H14B H 0.4923 0.8652 0.0001 0.023 Uiso 1 1 calc R
C15 C 0.43700(12) 0.81280(11) -0.15116(9) 0.0268(2) Uani 1 1 d .
H15A H 0.4444 0.7444 -0.1913 0.040 Uiso 1 1 calc R
H15B H 0.4871 0.8710 -0.1877 0.040 Uiso 1 1 calc R
H15C H 0.3410 0.8336 -0.1450 0.040 Uiso 1 1 calc R
N1 N 0.48843(8) 0.63442(7) 0.42107(7) 0.01512(16) Uani 1 1 d .
O1 O 0.26730(7) 0.68796(6) 0.37348(6) 0.01755(15) Uani 1 1 d .
O2 O 0.15217(7) 0.48634(6) 0.28539(6) 0.01718(14) Uani 1 1 d .
H2 H 0.1462 0.5381 0.3285 0.026 Uiso 1 1 calc R
O3 O 0.55572(8) 0.71778(7) 0.15584(6) 0.02177(16) Uani 1 1 d .
O4 O 0.41544(7) 0.70883(6) 0.01111(6) 0.01744(15) Uani 1 1 d .
S1 S 0.32592(3) 0.47801(2) 0.067953(19) 0.01819(6) Uani 1 1 d .

loop_
_atom_site_aniso_label
_atom_site_aniso_U_11
_atom_site_aniso_U_22
_atom_site_aniso_U_33
_atom_site_aniso_U_23
_atom_site_aniso_U_13
_atom_site_aniso_U_12
C1 0.0135(4) 0.0153(4) 0.0143(4) 0.0018(3) 0.0000(3) -0.0013(3)
C2 0.0119(4) 0.0131(4) 0.0141(4) 0.0018(3) 0.0004(3) -0.0001(3)
C3 0.0160(4) 0.0168(4) 0.0195(5) -0.0003(4) 0.0019(4) 0.0015(3)
C4 0.0152(4) 0.0213(5) 0.0280(5) 0.0024(4) 0.0042(4) 0.0048(4)
C5 0.0121(4) 0.0264(5) 0.0288(5) 0.0080(4) -0.0023(4) 0.0012(4)
C6 0.0152(4) 0.0245(5) 0.0198(5) 0.0025(4) -0.0037(4) -0.0025(3)
C7 0.0149(4) 0.0108(4) 0.0131(4) 0.0013(3) 0.0014(3) -0.0020(3)
C8 0.0112(4) 0.0124(4) 0.0115(4) 0.0000(3) -0.0006(3) -0.0005(3)
C9 0.0241(5) 0.0242(5) 0.0149(5) -0.0065(4) 0.0001(4) -0.0053(4)
C10 0.0127(4) 0.0127(4) 0.0144(4) 0.0012(3) -0.0019(3) -0.0011(3)
C11 0.0203(4) 0.0137(4) 0.0153(4) 0.0004(3) -0.0019(4) -0.0030(3)
C12 0.0139(4) 0.0127(4) 0.0123(4) 0.0013(3) -0.0015(3) -0.0013(3)
C13 0.0155(4) 0.0126(4) 0.0130(4) 0.0003(3) 0.0010(3) -0.0001(3)
C14 0.0216(4) 0.0158(4) 0.0190(5) 0.0043(4) 0.0020(4) -0.0050(4)
C15 0.0265(5) 0.0317(6) 0.0222(5) 0.0125(5) -0.0010(4) -0.0062(5)
N1 0.0150(4) 0.0161(4) 0.0143(4) -0.0028(3) -0.0001(3) -0.0018(3)
O1 0.0169(3) 0.0162(3) 0.0195(3) 0.0007(3) 0.0033(3) 0.0030(3)
O2 0.0114(3) 0.0189(3) 0.0212(4) 0.0011(3) -0.0009(2) -0.0011(3)
O3 0.0239(4) 0.0204(4) 0.0210(4) 0.0022(3) -0.0053(3) -0.0086(3)
O4 0.0192(3) 0.0189(3) 0.0142(3) 0.0055(3) -0.0012(3) -0.0052(3)
S1 0.02654(12) 0.01566(11) 0.01236(11) 0.00012(9) -0.00323(9) -0.00582(9)

loop_
_atom_type_symbol
_atom_type_description
_atom_type_scat_dispersion_real
_atom_type_scat_dispersion_imag
_atom_type_scat_source
C C 0.0033 0.0016 'International Tables Vol C Tables 4.2.6.8 and 6.1.1.4'
H H 0.0000 0.0000 'International Tables Vol C Tables 4.2.6.8 and 6.1.1.4'
N N 0.0061 0.0033 'International Tables Vol C Tables 4.2.6.8 and 6.1.1.4'
O O 0.0106 0.0060 'International Tables Vol C Tables 4.2.6.8 and 6.1.1.4'
S S 0.1246 0.1234 'International Tables Vol C Tables 4.2.6.8 and 6.1.1.4'

loop_
_geom_angle_atom_site_label_1
_geom_angle_atom_site_label_2
_geom_angle_atom_site_label_3
_geom_angle
C6 C1 C2 122.94(9)
C6 C1 N1 127.11(9)
C2 C1 N1 109.96(8)
C3 C2 C1 118.93(9)
C3 C2 C8 133.06(9)
C1 C2 C8 107.92(8)
C2 C3 C4 119.13(10)
C2 C3 H3 120.4
C4 C3 H3 120.4
C5 C4 C3 120.81(10)
C5 C4 H4 119.6
C3 C4 H4 119.6
C4 C5 C6 120.94(9)
C4 C5 H5 119.5
C6 C5 H5 119.5
C1 C6 C5 117.24(10)
C1 C6 H6 121.4
C5 C6 H6 121.4
O1 C7 N1 125.67(9)
O1 C7 C8 125.77(8)
N1 C7 C8 108.52(8)
C2 C8 C12 119.05(8)
C2 C8 C7 102.22(7)
C12 C8 C7 111.52(8)
C2 C8 C10 111.35(7)
C12 C8 C10 103.01(7)
C7 C8 C10 109.71(7)
N1 C9 H9A 109.5
N1 C9 H9B 109.5
H9A C9 H9B 109.5
N1 C9 H9C 109.5
H9A C9 H9C 109.5
H9B C9 H9C 109.5
O2 C10 C11 107.00(8)
O2 C10 C8 111.20(8)
C11 C10 C8 105.67(8)
O2 C10 H10 110.9
C11 C10 H10 110.9
C8 C10 H10 110.9
C10 C11 S1 106.55(6)
C10 C11 H11A 110.4
S1 C11 H11A 110.4
C10 C11 H11B 110.4
S1 C11 H11B 110.4
H11A C11 H11B 108.6
C13 C12 C8 115.68(8)
C13 C12 S1 111.78(7)
C8 C12 S1 106.55(6)
C13 C12 H12 107.5
C8 C12 H12 107.5
S1 C12 H12 107.5
O3 C13 O4 124.77(9)
O3 C13 C12 125.20(9)
O4 C13 C12 110.00(8)
O4 C14 C15 106.86(8)
O4 C14 H14A 110.3
C15 C14 H14A 110.3
O4 C14 H14B 110.3
C15 C14 H14B 110.3
H14A C14 H14B 108.6
C14 C15 H15A 109.5
C14 C15 H15B 109.5
H15A C15 H15B 109.5
C14 C15 H15C 109.5
H15A C15 H15C 109.5
H15B C15 H15C 109.5
C7 N1 C1 111.15(8)
C7 N1 C9 124.43(9)
C1 N1 C9 124.38(9)
C10 O2 H2 109.5
C13 O4 C14 115.80(8)
C12 S1 C11 93.37(4)

loop_
_geom_bond_atom_site_label_1
_geom_bond_atom_site_label_2
_geom_bond_distance
C1 C6 1.3860(13)
C1 C2 1.3989(14)
C1 N1 1.4073(13)
C2 C3 1.3819(14)
C2 C8 1.5167(13)
C3 C4 1.4032(14)
C3 H3 0.9300
C4 C5 1.3856(17)
C4 H4 0.9300
C5 C6 1.3945(15)
C5 H5 0.9300
C6 H6 0.9300
C7 O1 1.2257(12)
C7 N1 1.3580(12)
C7 C8 1.5349(13)
C8 C12 1.5338(13)
C8 C10 1.5618(13)
C9 N1 1.4477(13)
C9 H9A 0.9600
C9 H9B 0.9600
C9 H9C 0.9600
C10 O2 1.4249(11)
C10 C11 1.5203(14)
C10 H10 0.9800
C11 S1 1.8293(10)
C11 H11A 0.9700
C11 H11B 0.9700
C12 C13 1.5088(13)
C12 S1 1.8290(10)
C12 H12 0.9800
C13 O3 1.2039(12)
C13 O4 1.3377(12)
C14 O4 1.4591(12)
C14 C15 1.5032(15)
C14 H14A 0.9700
C14 H14B 0.9700
C15 H15A 0.9600
C15 H15B 0.9600
C15 H15C 0.9600
O2 H2 0.8200

loop_
_geom_torsion_atom_site_label_1
_geom_torsion_atom_site_label_2
_geom_torsion_atom_site_label_3
_geom_torsion_atom_site_label_4
_geom_torsion
C6 C1 C2 C3 -0.64(15)
N1 C1 C2 C3 179.61(9)
C6 C1 C2 C8 176.46(9)
N1 C1 C2 C8 -3.29(11)
C1 C2 C3 C4 0.33(15)
C8 C2 C3 C4 -175.89(10)
C2 C3 C4 C5 0.22(16)
C3 C4 C5 C6 -0.49(17)
C2 C1 C6 C5 0.37(15)
N1 C1 C6 C5 -179.93(10)
C4 C5 C6 C1 0.20(16)
C3 C2 C8 C12 -55.45(14)
C1 C2 C8 C12 128.03(9)
C3 C2 C8 C7 -178.80(11)
C1 C2 C8 C7 4.68(10)
C3 C2 C8 C10 64.12(14)
C1 C2 C8 C10 -112.40(9)
O1 C7 C8 C2 177.67(9)
N1 C7 C8 C2 -4.60(10)
O1 C7 C8 C12 49.39(13)
N1 C7 C8 C12 -132.88(8)
O1 C7 C8 C10 -64.08(12)
N1 C7 C8 C10 113.65(8)
C2 C8 C10 O2 168.05(8)
C12 C8 C10 O2 -63.24(9)
C7 C8 C10 O2 55.63(10)
C2 C8 C10 C11 -76.19(9)
C12 C8 C10 C11 52.52(9)
C7 C8 C10 C11 171.38(8)
O2 C10 C11 S1 79.74(8)
C8 C10 C11 S1 -38.85(8)
C2 C8 C12 C13 -43.60(12)
C7 C8 C12 C13 75.05(10)
C10 C8 C12 C13 -167.36(8)
C2 C8 C12 S1 81.32(9)
C7 C8 C12 S1 -160.04(6)
C10 C8 C12 S1 -42.44(8)
C8 C12 C13 O3 -7.61(14)
S1 C12 C13 O3 -129.78(9)
C8 C12 C13 O4 174.44(8)
S1 C12 C13 O4 52.26(9)
O1 C7 N1 C1 -179.35(9)
C8 C7 N1 C1 2.92(11)
O1 C7 N1 C9 2.99(16)
C8 C7 N1 C9 -174.74(9)
C6 C1 N1 C7 -179.52(10)
C2 C1 N1 C7 0.22(11)
C6 C1 N1 C9 -1.86(16)
C2 C1 N1 C9 177.88(9)
O3 C13 O4 C14 -3.02(14)
C12 C13 O4 C14 174.95(8)
C15 C14 O4 C13 178.53(9)
C13 C12 S1 C11 145.62(7)
C8 C12 S1 C11 18.35(7)
C10 C11 S1 C12 12.08(7)
